data_7034187
loop_
_publ_author_name
'Palacios, Laura'
'Di Giuseppe, Andrea'
'Castarlenas, Ricardo'
'Lahoz, Fernando J.'
'P\'erez-Torrente, Jes\'us J'
'Oro, Luis A.'

_publ_section_title
;
 Pyridine versus acetonitrile coordination in rhodium-N-heterocyclic
 carbene square-planar complexes.
;
_journal_issue 12
_journal_name_full 'Dalton transactions (Cambridge, England : 2003)'
_journal_page_first 5777
_journal_page_last 5789
_journal_paper_doi 10.1039/c5dt00182j
_journal_volume 44
_journal_year 2015
_chemical_formula_moiety 'C50 H56 Cl N3 P Rh, 1.5 (C6 H6)'
_chemical_formula_sum 'C59 H65 Cl N3 P Rh'
_chemical_formula_weight 985.47
_chemical_name_systematic
; 
 ? 
;
_chemical_properties_physical Moisture-sensitive
_space_group_IT_number 2
_symmetry_cell_setting triclinic
_symmetry_space_group_name_Hall '-P 1'
_symmetry_space_group_name_H-M 'P -1'
_atom_sites_solution_hydrogens geom
_atom_sites_solution_primary direct
_atom_sites_solution_secondary difmap
_audit_creation_method SHELXL-97
_audit_update_record
;
2014-11-25 deposited with the CCDC.
2015-02-10 downloaded from the CCDC.
;
_cell_angle_alpha 79.8850(8)
_cell_angle_beta 78.2321(8)
_cell_angle_gamma 80.9152(8)
_cell_formula_units_Z 2
_cell_length_a 11.6031(8)
_cell_length_b 12.7696(9)
_cell_length_c 17.4596(12)
_cell_measurement_reflns_used 9911
_cell_measurement_temperature 100(2)
_cell_measurement_theta_max 28.34
_cell_measurement_theta_min 2.27
_cell_volume 2473.1(3)
_computing_cell_refinement 'SAINT+ in APEX2 v. 2008.4 (Bruker AXS, 2008)'
_computing_data_collection 'SMART in APEX2 v. 2008.4 (Bruker AXS, 2008)'
_computing_data_reduction 'SAINT+ in APEX2 v. 2008.4 (Bruker AXS, 2008)'
_computing_molecular_graphics 'XP program, SHELXTL v6.12, Bruker2000'
_computing_publication_material ENCIFER
_computing_structure_refinement 'SHELXL-97 (Sheldrick, 2008)'
_computing_structure_solution 'SHELXS-97 (Sheldrick, 1990)'
_diffrn_ambient_temperature 100(2)
_diffrn_detector_area_resol_mean 8.26
_diffrn_measured_fraction_theta_full 0.975
_diffrn_measured_fraction_theta_max 0.899
_diffrn_measurement_device_type 'Bruker Smart APEX system'
_diffrn_measurement_method '\w rotations with narrow frames'
_diffrn_radiation_monochromator graphite
_diffrn_radiation_source 'fine-focus sealed tube'
_diffrn_radiation_type MoK\a
_diffrn_radiation_wavelength 0.71073
_diffrn_reflns_av_R_equivalents 0.0231
_diffrn_reflns_av_sigmaI/netI 0.0303
_diffrn_reflns_limit_h_max 14
_diffrn_reflns_limit_h_min -15
_diffrn_reflns_limit_k_max 16
_diffrn_reflns_limit_k_min -16
_diffrn_reflns_limit_l_max 22
_diffrn_reflns_limit_l_min -23
_diffrn_reflns_number 28870
_diffrn_reflns_theta_full 27.50
_diffrn_reflns_theta_max 28.55
_diffrn_reflns_theta_min 1.20
_exptl_absorpt_coefficient_mu 0.474
_exptl_absorpt_correction_T_max 0.9458
_exptl_absorpt_correction_T_min 0.8552
_exptl_absorpt_correction_type multi-scan
_exptl_absorpt_process_details
; 
 Multi-scan correction included in APEX2 package (Bruker AXS, 2008)
;
_exptl_crystal_colour orange
_exptl_crystal_density_diffrn 1.323
_exptl_crystal_density_method 'not measured'
_exptl_crystal_description prism
_exptl_crystal_F_000 1034
_exptl_crystal_recrystallization_method 'Re-crystallisation from solvent: bencene/hexane'
_exptl_crystal_size_max 0.341
_exptl_crystal_size_mid 0.222
_exptl_crystal_size_min 0.119
_refine_diff_density_max 0.648
_refine_diff_density_min -0.623
_refine_diff_density_rms 0.067
_refine_ls_extinction_method none
_refine_ls_goodness_of_fit_ref 1.076
_refine_ls_hydrogen_treatment constr
_refine_ls_matrix_type full
_refine_ls_number_parameters 594
_refine_ls_number_reflns 11338
_refine_ls_number_restraints 0
_refine_ls_restrained_S_all 1.076
_refine_ls_R_factor_all 0.0405
_refine_ls_R_factor_gt 0.0345
_refine_ls_shift/su_max 0.001
_refine_ls_shift/su_mean 0.000
_refine_ls_structure_factor_coef Fsqd
_refine_ls_weighting_details 'calc w=1/[\s^2^(Fo^2^)+(0.0301P)^2^+2.3186P] where P=(Fo^2^+2Fc^2^)/3'
_refine_ls_weighting_scheme calc
_refine_ls_wR_factor_gt 0.0774
_refine_ls_wR_factor_ref 0.0806
_reflns_number_gt 10165
_reflns_number_total 11338
_reflns_threshold_expression >2sigma(I)
_cod_data_source_file c5dt00182j2.cif
_cod_data_source_block compnd_12
_cod_depositor_comments
;
The following automatic conversions were performed:

'_symmetry_cell_setting' value 'Triclinic' changed to 'triclinic'
according to
/usr/data/users/saulius/crontab/automatic-downloads/rss-feeds/RSC/lib/dictionaries/cif_core.dic
dictionary named 'cif_core.dic' version 2.4.2 from 2011-04-26.

Automatic conversion script
Id: cif_fix_values 3008 2015-01-20 13:52:24Z robertas 

 Adding full bibliography for 7034186--7034189.cif.
;
_cod_original_sg_symbol_H-M P-1
_cod_database_code 7034187

loop_
_symmetry_equiv_pos_as_xyz
'x, y, z'
'-x, -y, -z'

loop_
_atom_site_label
_atom_site_type_symbol
_atom_site_fract_x
_atom_site_fract_y
_atom_site_fract_z
_atom_site_U_iso_or_equiv
_atom_site_adp_type
_atom_site_occupancy
_atom_site_symmetry_multiplicity
_atom_site_calc_flag
_atom_site_refinement_flags
Rh1 Rh 0.859977(13) 0.634047(12) 0.713954(9) 0.01475(5) Uani 1 1 d .
P1 P 0.94446(4) 0.77406(4) 0.72285(3) 0.01590(10) Uani 1 1 d .
Cl1 Cl 0.76808(4) 0.49447(4) 0.68645(3) 0.02088(10) Uani 1 1 d .
N1 N 0.71833(14) 0.64616(13) 0.88296(9) 0.0144(3) Uani 1 1 d .
N2 N 0.83042(14) 0.49575(13) 0.87144(9) 0.0151(3) Uani 1 1 d .
N3 N 0.92206(15) 0.65652(14) 0.59071(10) 0.0193(3) Uani 1 1 d .
C1 C 0.79807(16) 0.59332(15) 0.82772(11) 0.0144(4) Uani 1 1 d .
C2 C 0.70592(17) 0.58417(16) 0.95766(11) 0.0169(4) Uani 1 1 d .
H2 H 0.6567 0.6040 1.0048 0.020 Uiso 1 1 calc R
C3 C 0.77628(17) 0.49174(16) 0.95048(11) 0.0169(4) Uani 1 1 d .
H3 H 0.7873 0.4339 0.9918 0.020 Uiso 1 1 calc R
C4 C 0.63743(17) 0.74365(16) 0.87015(11) 0.0164(4) Uani 1 1 d .
C5 C 0.54545(17) 0.74241(16) 0.82876(12) 0.0179(4) Uani 1 1 d .
C6 C 0.46273(18) 0.83372(18) 0.82234(12) 0.0222(4) Uani 1 1 d .
H6 H 0.4007 0.8354 0.7938 0.027 Uiso 1 1 calc R
C7 C 0.46890(19) 0.92184(18) 0.85650(13) 0.0242(4) Uani 1 1 d .
H7 H 0.4122 0.9837 0.8507 0.029 Uiso 1 1 calc R
C8 C 0.55715(18) 0.92010(17) 0.89892(12) 0.0213(4) Uani 1 1 d .
H8 H 0.5599 0.9808 0.9228 0.026 Uiso 1 1 calc R
C9 C 0.64274(17) 0.83090(16) 0.90760(11) 0.0174(4) Uani 1 1 d .
C10 C 0.52810(18) 0.64398(18) 0.79685(12) 0.0213(4) Uani 1 1 d .
H10 H 0.6051 0.5956 0.7919 0.026 Uiso 1 1 calc R
C11 C 0.4353(2) 0.5837(2) 0.85595(16) 0.0355(6) Uani 1 1 d .
H11A H 0.4615 0.5635 0.9071 0.053 Uiso 1 1 calc R
H11B H 0.4259 0.5190 0.8361 0.053 Uiso 1 1 calc R
H11C H 0.3592 0.6301 0.8625 0.053 Uiso 1 1 calc R
C12 C 0.4925(2) 0.6706(2) 0.71545(15) 0.0370(6) Uani 1 1 d .
H12A H 0.4153 0.7154 0.7193 0.055 Uiso 1 1 calc R
H12B H 0.4869 0.6041 0.6965 0.055 Uiso 1 1 calc R
H12C H 0.5523 0.7095 0.6783 0.055 Uiso 1 1 calc R
C13 C 0.73256(17) 0.83228(16) 0.95980(12) 0.0188(4) Uani 1 1 d .
H13 H 0.7944 0.7689 0.9529 0.023 Uiso 1 1 calc R
C14 C 0.67364(19) 0.82255(18) 1.04753(12) 0.0234(4) Uani 1 1 d .
H14A H 0.6112 0.8830 1.0555 0.035 Uiso 1 1 calc R
H14B H 0.7333 0.8233 1.0798 0.035 Uiso 1 1 calc R
H14C H 0.6388 0.7552 1.0632 0.035 Uiso 1 1 calc R
C15 C 0.7947(2) 0.93335(18) 0.93711(14) 0.0262(5) Uani 1 1 d .
H15A H 0.8274 0.9426 0.8803 0.039 Uiso 1 1 calc R
H15B H 0.8592 0.9263 0.9670 0.039 Uiso 1 1 calc R
H15C H 0.7375 0.9959 0.9495 0.039 Uiso 1 1 calc R
C16 C 0.88589(17) 0.39524(15) 0.84428(11) 0.0160(4) Uani 1 1 d .
C17 C 1.00881(17) 0.37627(16) 0.81759(11) 0.0175(4) Uani 1 1 d .
C18 C 1.05680(18) 0.27304(17) 0.80245(13) 0.0223(4) Uani 1 1 d .
H18 H 1.1395 0.2586 0.7832 0.027 Uiso 1 1 calc R
C19 C 0.98696(19) 0.19150(17) 0.81473(13) 0.0241(4) Uani 1 1 d .
H19 H 1.0220 0.1212 0.8061 0.029 Uiso 1 1 calc R
C20 C 0.86563(19) 0.21254(17) 0.83970(13) 0.0213(4) Uani 1 1 d .
H20 H 0.8179 0.1562 0.8477 0.026 Uiso 1 1 calc R
C21 C 0.81226(17) 0.31482(16) 0.85323(11) 0.0175(4) Uani 1 1 d .
C22 C 1.08928(17) 0.46193(16) 0.80869(12) 0.0183(4) Uani 1 1 d .
H22 H 1.0439 0.5329 0.7923 0.022 Uiso 1 1 calc R
C23 C 1.20122(19) 0.44625(19) 0.74646(14) 0.0268(5) Uani 1 1 d .
H23A H 1.2521 0.3817 0.7647 0.040 Uiso 1 1 calc R
H23B H 1.2441 0.5087 0.7380 0.040 Uiso 1 1 calc R
H23C H 1.1793 0.4383 0.6967 0.040 Uiso 1 1 calc R
C24 C 1.12347(19) 0.46478(18) 0.88825(13) 0.0241(4) Uani 1 1 d .
H24A H 1.0516 0.4802 0.9272 0.036 Uiso 1 1 calc R
H24B H 1.1747 0.5208 0.8823 0.036 Uiso 1 1 calc R
H24C H 1.1660 0.3951 0.9063 0.036 Uiso 1 1 calc R
C25 C 0.67719(17) 0.33378(16) 0.87613(12) 0.0187(4) Uani 1 1 d .
H25 H 0.6525 0.4124 0.8762 0.022 Uiso 1 1 calc R
C26 C 0.61718(19) 0.29735(18) 0.81650(13) 0.0245(4) Uani 1 1 d .
H26A H 0.6481 0.3313 0.7630 0.037 Uiso 1 1 calc R
H26B H 0.5313 0.3183 0.8290 0.037 Uiso 1 1 calc R
H26C H 0.6338 0.2192 0.8195 0.037 Uiso 1 1 calc R
C27 C 0.6345(2) 0.27498(19) 0.95934(13) 0.0255(5) Uani 1 1 d .
H27A H 0.6560 0.1975 0.9600 0.038 Uiso 1 1 calc R
H27B H 0.5481 0.2912 0.9735 0.038 Uiso 1 1 calc R
H27C H 0.6720 0.2988 0.9976 0.038 Uiso 1 1 calc R
C28 C 1.02925(18) 0.60844(17) 0.56061(12) 0.0212(4) Uani 1 1 d .
H28 H 1.0784 0.5700 0.5963 0.025 Uiso 1 1 calc R
C29 C 1.0717(2) 0.61212(18) 0.48026(13) 0.0247(4) Uani 1 1 d .
H29 H 1.1482 0.5771 0.4615 0.030 Uiso 1 1 calc R
C30 C 1.0014(2) 0.66731(19) 0.42788(13) 0.0276(5) Uani 1 1 d .
H30 H 1.0282 0.6709 0.3724 0.033 Uiso 1 1 calc R
C31 C 0.8910(2) 0.7174(2) 0.45798(13) 0.0310(5) Uani 1 1 d .
H31 H 0.8408 0.7566 0.4233 0.037 Uiso 1 1 calc R
C32 C 0.8546(2) 0.7098(2) 0.53892(13) 0.0271(5) Uani 1 1 d .
H32 H 0.7782 0.7438 0.5588 0.033 Uiso 1 1 calc R
C33 C 1.07056(17) 0.79661(16) 0.64162(12) 0.0179(4) Uani 1 1 d .
C34 C 1.17924(18) 0.73356(17) 0.64702(12) 0.0215(4) Uani 1 1 d .
H34 H 1.1891 0.6876 0.6949 0.026 Uiso 1 1 calc R
C35 C 1.27302(19) 0.73699(19) 0.58349(13) 0.0244(4) Uani 1 1 d .
H35 H 1.3464 0.6934 0.5879 0.029 Uiso 1 1 calc R
C36 C 1.2597(2) 0.8039(2) 0.51371(13) 0.0281(5) Uani 1 1 d .
H36 H 1.3235 0.8059 0.4699 0.034 Uiso 1 1 calc R
C37 C 1.1533(2) 0.86774(19) 0.50794(13) 0.0284(5) Uani 1 1 d .
H37 H 1.1443 0.9145 0.4602 0.034 Uiso 1 1 calc R
C38 C 1.05921(19) 0.86411(18) 0.57140(12) 0.0235(4) Uani 1 1 d .
H38 H 0.9863 0.9083 0.5667 0.028 Uiso 1 1 calc R
C39 C 0.84548(18) 0.90133(16) 0.70874(11) 0.0183(4) Uani 1 1 d .
C40 C 0.87530(19) 1.00291(17) 0.70938(12) 0.0222(4) Uani 1 1 d .
H40 H 0.9520 1.0098 0.7177 0.027 Uiso 1 1 calc R
C41 C 0.7939(2) 1.09387(18) 0.69802(12) 0.0243(4) Uani 1 1 d .
H41 H 0.8152 1.1625 0.6988 0.029 Uiso 1 1 calc R
C42 C 0.6822(2) 1.08517(18) 0.68557(12) 0.0249(5) Uani 1 1 d .
H42 H 0.6262 1.1474 0.6791 0.030 Uiso 1 1 calc R
C43 C 0.65223(19) 0.98564(18) 0.68258(13) 0.0247(5) Uani 1 1 d .
H43 H 0.5763 0.9795 0.6725 0.030 Uiso 1 1 calc R
C44 C 0.73360(18) 0.89452(17) 0.69431(12) 0.0212(4) Uani 1 1 d .
H44 H 0.7123 0.8263 0.6924 0.025 Uiso 1 1 calc R
C45 C 1.01535(17) 0.78822(16) 0.80561(12) 0.0177(4) Uani 1 1 d .
C46 C 1.09008(18) 0.86685(17) 0.79831(12) 0.0209(4) Uani 1 1 d .
H46 H 1.1091 0.9107 0.7487 0.025 Uiso 1 1 calc R
C47 C 1.13680(18) 0.88185(18) 0.86202(13) 0.0230(4) Uani 1 1 d .
H47 H 1.1864 0.9363 0.8561 0.028 Uiso 1 1 calc R
C48 C 1.11113(19) 0.81736(18) 0.93456(13) 0.0242(4) Uani 1 1 d .
H48 H 1.1408 0.8289 0.9788 0.029 Uiso 1 1 calc R
C49 C 1.04181(18) 0.73610(17) 0.94165(12) 0.0211(4) Uani 1 1 d .
H49 H 1.0259 0.6902 0.9906 0.025 Uiso 1 1 calc R
C50 C 0.99522(17) 0.72133(16) 0.87746(12) 0.0178(4) Uani 1 1 d .
H50 H 0.9489 0.6645 0.8829 0.021 Uiso 1 1 calc R
C51 C 0.2935(2) 0.0478(2) 0.69150(17) 0.0369(6) Uani 1 1 d .
H51 H 0.2531 0.0149 0.7406 0.044 Uiso 1 1 calc R
C52 C 0.3476(3) 0.1328(2) 0.6872(2) 0.0518(8) Uani 1 1 d .
H52 H 0.3461 0.1601 0.7347 0.062 Uiso 1 1 calc R
C53 C 0.4056(3) 0.1834(2) 0.6180(3) 0.0576(10) Uani 1 1 d .
H53 H 0.4427 0.2448 0.6174 0.069 Uiso 1 1 calc R
C54 C 0.4092(3) 0.1441(3) 0.5500(2) 0.0590(10) Uani 1 1 d .
H54 H 0.4495 0.1778 0.5011 0.071 Uiso 1 1 calc R
C55 C 0.3543(3) 0.0553(3) 0.55220(19) 0.0509(8) Uani 1 1 d .
H55 H 0.3554 0.0263 0.5055 0.061 Uiso 1 1 calc R
C56 C 0.2977(3) 0.0102(2) 0.6251(2) 0.0518(8) Uani 1 1 d .
H56 H 0.2596 -0.0513 0.6276 0.062 Uiso 1 1 calc R
C57 C 0.5660(3) 0.4881(3) 0.55566(19) 0.0494(8) Uani 1 1 d .
H57 H 0.6147 0.4801 0.5945 0.059 Uiso 1 1 calc R
C58 C 0.4632(3) 0.4488(3) 0.5744(2) 0.0596(9) Uani 1 1 d .
H58 H 0.4368 0.4134 0.6261 0.072 Uiso 1 1 calc R
C59 C 0.3975(3) 0.4607(3) 0.5177(2) 0.0590(9) Uani 1 1 d .
H59 H 0.3238 0.4325 0.5294 0.071 Uiso 1 1 calc R

loop_
_atom_site_aniso_label
_atom_site_aniso_U_11
_atom_site_aniso_U_22
_atom_site_aniso_U_33
_atom_site_aniso_U_23
_atom_site_aniso_U_13
_atom_site_aniso_U_12
Rh1 0.01314(7) 0.01808(8) 0.01264(8) -0.00261(5) -0.00153(5) -0.00152(5)
P1 0.0144(2) 0.0186(2) 0.0141(2) -0.00138(19) -0.00236(18) -0.00161(19)
Cl1 0.0208(2) 0.0251(3) 0.0181(2) -0.00725(19) -0.00120(18) -0.00564(19)
N1 0.0136(7) 0.0161(8) 0.0131(7) -0.0028(6) -0.0014(6) -0.0017(6)
N2 0.0145(8) 0.0161(8) 0.0147(8) -0.0032(6) -0.0025(6) -0.0012(6)
N3 0.0194(8) 0.0242(9) 0.0150(8) -0.0043(7) -0.0023(6) -0.0044(7)
C1 0.0117(8) 0.0172(9) 0.0150(9) -0.0034(7) -0.0031(7) -0.0020(7)
C2 0.0170(9) 0.0200(10) 0.0137(9) -0.0040(7) -0.0011(7) -0.0030(7)
C3 0.0192(9) 0.0174(9) 0.0140(9) -0.0028(7) -0.0026(7) -0.0019(7)
C4 0.0141(9) 0.0176(10) 0.0150(9) 0.0001(7) -0.0003(7) -0.0005(7)
C5 0.0154(9) 0.0214(10) 0.0157(9) -0.0026(8) -0.0001(7) -0.0022(8)
C6 0.0172(10) 0.0283(11) 0.0197(10) -0.0025(8) -0.0049(8) 0.0019(8)
C7 0.0199(10) 0.0230(11) 0.0272(11) -0.0034(9) -0.0053(8) 0.0056(8)
C8 0.0221(10) 0.0182(10) 0.0224(10) -0.0051(8) -0.0021(8) 0.0010(8)
C9 0.0161(9) 0.0192(10) 0.0157(9) -0.0016(8) -0.0012(7) -0.0022(7)
C10 0.0150(9) 0.0282(11) 0.0228(10) -0.0101(9) -0.0043(8) -0.0009(8)
C11 0.0274(12) 0.0343(14) 0.0471(15) -0.0173(12) 0.0039(11) -0.0119(10)
C12 0.0384(14) 0.0447(15) 0.0337(13) -0.0166(12) -0.0186(11) 0.0048(12)
C13 0.0167(9) 0.0188(10) 0.0211(10) -0.0063(8) -0.0032(8) 0.0002(7)
C14 0.0232(10) 0.0249(11) 0.0220(10) -0.0063(9) -0.0045(8) 0.0003(8)
C15 0.0237(11) 0.0235(11) 0.0327(12) -0.0093(9) -0.0038(9) -0.0032(9)
C16 0.0171(9) 0.0150(9) 0.0158(9) -0.0037(7) -0.0034(7) 0.0003(7)
C17 0.0170(9) 0.0198(10) 0.0155(9) -0.0032(8) -0.0032(7) -0.0010(7)
C18 0.0168(10) 0.0228(11) 0.0273(11) -0.0086(9) -0.0037(8) 0.0025(8)
C19 0.0243(11) 0.0185(10) 0.0306(12) -0.0095(9) -0.0070(9) 0.0025(8)
C20 0.0233(10) 0.0176(10) 0.0245(11) -0.0045(8) -0.0062(8) -0.0031(8)
C21 0.0171(9) 0.0203(10) 0.0149(9) -0.0031(8) -0.0022(7) -0.0020(7)
C22 0.0139(9) 0.0178(10) 0.0224(10) -0.0023(8) -0.0033(8) -0.0001(7)
C23 0.0184(10) 0.0267(11) 0.0299(12) -0.0006(9) 0.0028(9) 0.0001(9)
C24 0.0231(10) 0.0232(11) 0.0276(11) -0.0040(9) -0.0078(9) -0.0031(8)
C25 0.0156(9) 0.0192(10) 0.0217(10) -0.0047(8) -0.0023(8) -0.0028(7)
C26 0.0208(10) 0.0276(11) 0.0271(11) -0.0047(9) -0.0047(9) -0.0079(9)
C27 0.0224(11) 0.0286(12) 0.0248(11) -0.0059(9) 0.0002(9) -0.0054(9)
C28 0.0210(10) 0.0233(11) 0.0188(10) -0.0029(8) -0.0034(8) -0.0019(8)
C29 0.0223(10) 0.0286(12) 0.0224(11) -0.0068(9) 0.0006(8) -0.0033(9)
C30 0.0302(12) 0.0364(13) 0.0167(10) -0.0068(9) 0.0000(9) -0.0080(10)
C31 0.0299(12) 0.0442(14) 0.0179(11) -0.0009(10) -0.0086(9) -0.0004(10)
C32 0.0201(10) 0.0399(13) 0.0197(10) -0.0039(9) -0.0034(8) 0.0005(9)
C33 0.0168(9) 0.0215(10) 0.0159(9) -0.0047(8) -0.0017(7) -0.0034(8)
C34 0.0216(10) 0.0242(11) 0.0180(10) -0.0004(8) -0.0047(8) -0.0029(8)
C35 0.0177(10) 0.0315(12) 0.0234(11) -0.0058(9) -0.0025(8) -0.0011(9)
C36 0.0230(11) 0.0389(13) 0.0194(10) -0.0034(9) 0.0036(8) -0.0054(9)
C37 0.0309(12) 0.0331(13) 0.0165(10) 0.0022(9) -0.0002(9) -0.0019(10)
C38 0.0219(10) 0.0270(11) 0.0190(10) -0.0013(8) -0.0027(8) 0.0011(8)
C39 0.0188(10) 0.0208(10) 0.0132(9) -0.0009(7) -0.0017(7) -0.0002(8)
C40 0.0243(10) 0.0238(11) 0.0190(10) -0.0039(8) -0.0056(8) -0.0020(8)
C41 0.0341(12) 0.0194(10) 0.0184(10) -0.0035(8) -0.0042(9) -0.0002(9)
C42 0.0271(11) 0.0250(11) 0.0183(10) -0.0014(8) -0.0022(8) 0.0056(9)
C43 0.0190(10) 0.0294(12) 0.0230(11) -0.0006(9) -0.0034(8) 0.0008(9)
C44 0.0202(10) 0.0218(10) 0.0196(10) -0.0020(8) -0.0009(8) -0.0018(8)
C45 0.0144(9) 0.0211(10) 0.0181(9) -0.0052(8) -0.0039(7) 0.0003(7)
C46 0.0177(9) 0.0238(11) 0.0203(10) -0.0023(8) -0.0026(8) -0.0020(8)
C47 0.0176(10) 0.0249(11) 0.0284(11) -0.0062(9) -0.0062(8) -0.0030(8)
C48 0.0211(10) 0.0299(12) 0.0245(11) -0.0085(9) -0.0104(8) 0.0014(9)
C49 0.0198(10) 0.0238(11) 0.0177(10) -0.0012(8) -0.0040(8) 0.0021(8)
C50 0.0151(9) 0.0183(10) 0.0195(10) -0.0031(8) -0.0034(7) 0.0006(7)
C51 0.0311(13) 0.0329(14) 0.0424(15) -0.0098(11) 0.0078(11) -0.0054(10)
C52 0.0355(15) 0.0408(16) 0.082(2) -0.0170(16) -0.0227(15) 0.0118(13)
C53 0.0380(16) 0.0364(16) 0.102(3) 0.0163(17) -0.0385(18) -0.0105(13)
C54 0.0256(14) 0.063(2) 0.074(2) 0.0290(19) -0.0076(14) -0.0075(14)
C55 0.0389(16) 0.0529(19) 0.0500(18) -0.0034(15) 0.0078(13) 0.0017(14)
C56 0.0511(18) 0.0379(16) 0.060(2) -0.0092(14) 0.0141(15) -0.0154(13)
C57 0.0468(17) 0.064(2) 0.0461(17) -0.0285(15) -0.0286(14) 0.0165(15)
C58 0.0443(18) 0.081(2) 0.0438(17) 0.0173(17) -0.0100(14) -0.0059(17)
C59 0.0357(16) 0.0525(19) 0.093(3) -0.0089(18) -0.0154(17) -0.0150(14)

loop_
_atom_type_symbol
_atom_type_description
_atom_type_scat_dispersion_real
_atom_type_scat_dispersion_imag
_atom_type_scat_source
C C 0.0033 0.0016 'International Tables Vol C Tables 4.2.6.8 and 6.1.1.4'
H H 0.0000 0.0000 'International Tables Vol C Tables 4.2.6.8 and 6.1.1.4'
N N 0.0061 0.0033 'International Tables Vol C Tables 4.2.6.8 and 6.1.1.4'
P P 0.1023 0.0942 'International Tables Vol C Tables 4.2.6.8 and 6.1.1.4'
Cl Cl 0.1484 0.1585 'International Tables Vol C Tables 4.2.6.8 and 6.1.1.4'
Rh Rh -1.1178 0.9187 'International Tables Vol C Tables 4.2.6.8 and 6.1.1.4'

loop_
_geom_angle_atom_site_label_1
_geom_angle_atom_site_label_2
_geom_angle_atom_site_label_3
_geom_angle
_geom_angle_site_symmetry_3
C1 Rh1 N3 172.19(7) .
C1 Rh1 P1 98.22(6) .
N3 Rh1 P1 89.29(5) .
C1 Rh1 Cl1 88.91(6) .
N3 Rh1 Cl1 83.71(5) .
P1 Rh1 Cl1 172.242(19) .
C33 P1 C39 101.88(9) .
C33 P1 C45 98.34(9) .
C39 P1 C45 103.62(9) .
C33 P1 Rh1 111.83(7) .
C39 P1 Rh1 112.31(7) .
C45 P1 Rh1 125.70(7) .
C1 N1 C2 111.41(16) .
C1 N1 C4 128.73(16) .
C2 N1 C4 119.00(16) .
C1 N2 C3 111.39(16) .
C1 N2 C16 129.24(16) .
C3 N2 C16 117.56(16) .
C32 N3 C28 116.97(18) .
C32 N3 Rh1 122.70(14) .
C28 N3 Rh1 120.06(14) .
N1 C1 N2 102.72(15) .
N1 C1 Rh1 132.94(14) .
N2 C1 Rh1 124.34(13) .
C3 C2 N1 107.05(17) .
C2 C3 N2 107.37(17) .
C9 C4 C5 121.70(18) .
C9 C4 N1 119.51(17) .
C5 C4 N1 118.24(17) .
C6 C5 C4 117.68(19) .
C6 C5 C10 119.25(18) .
C4 C5 C10 122.91(18) .
C7 C6 C5 121.4(2) .
C8 C7 C6 120.04(19) .
C7 C8 C9 121.3(2) .
C8 C9 C4 117.76(18) .
C8 C9 C13 118.17(18) .
C4 C9 C13 124.02(18) .
C5 C10 C12 112.97(19) .
C5 C10 C11 109.48(17) .
C12 C10 C11 110.3(2) .
C9 C13 C15 112.29(17) .
C9 C13 C14 111.11(17) .
C15 C13 C14 109.31(17) .
C17 C16 C21 121.72(18) .
C17 C16 N2 121.37(17) .
C21 C16 N2 116.64(17) .
C18 C17 C16 117.61(18) .
C18 C17 C22 120.14(18) .
C16 C17 C22 122.19(17) .
C19 C18 C17 121.57(19) .
C18 C19 C20 119.78(19) .
C19 C20 C21 121.2(2) .
C20 C21 C16 118.00(18) .
C20 C21 C25 118.36(18) .
C16 C21 C25 123.63(18) .
C17 C22 C23 113.08(17) .
C17 C22 C24 109.85(17) .
C23 C22 C24 109.61(17) .
C21 C25 C26 111.27(17) .
C21 C25 C27 111.15(17) .
C26 C25 C27 109.36(17) .
N3 C28 C29 123.3(2) .
C30 C29 C28 119.0(2) .
C29 C30 C31 118.3(2) .
C32 C31 C30 119.3(2) .
N3 C32 C31 123.1(2) .
C38 C33 C34 118.30(19) .
C38 C33 P1 122.87(16) .
C34 C33 P1 118.38(15) .
C35 C34 C33 121.0(2) .
C36 C35 C34 119.9(2) .
C37 C36 C35 119.7(2) .
C36 C37 C38 120.4(2) .
C33 C38 C37 120.7(2) .
C44 C39 C40 118.07(19) .
C44 C39 P1 116.64(16) .
C40 C39 P1 125.27(16) .
C41 C40 C39 120.6(2) .
C42 C41 C40 120.4(2) .
C41 C42 C43 119.8(2) .
C42 C43 C44 119.8(2) .
C39 C44 C43 121.3(2) .
C50 C45 C46 117.78(18) .
C50 C45 P1 120.78(15) .
C46 C45 P1 121.43(16) .
C47 C46 C45 121.3(2) .
C46 C47 C48 120.1(2) .
C49 C48 C47 119.3(2) .
C48 C49 C50 120.4(2) .
C45 C50 C49 121.09(19) .
C56 C51 C52 117.6(3) .
C51 C52 C53 123.3(3) .
C54 C53 C52 118.6(3) .
C53 C54 C55 119.7(3) .
C54 C55 C56 117.2(3) .
C51 C56 C55 123.6(3) .
C58 C57 C59 121.0(3) 2_666
C57 C58 C59 117.7(3) .
C58 C59 C57 121.3(3) 2_666

loop_
_geom_bond_atom_site_label_1
_geom_bond_atom_site_label_2
_geom_bond_distance
_geom_bond_site_symmetry_2
Rh1 C1 1.9761(19) .
Rh1 N3 2.1089(17) .
Rh1 P1 2.2124(6) .
Rh1 Cl1 2.3779(5) .
P1 C33 1.838(2) .
P1 C39 1.846(2) .
P1 C45 1.850(2) .
N1 C1 1.382(2) .
N1 C2 1.395(2) .
N1 C4 1.449(2) .
N2 C1 1.382(2) .
N2 C3 1.390(2) .
N2 C16 1.454(2) .
N3 C32 1.340(3) .
N3 C28 1.344(3) .
C2 C3 1.335(3) .
C4 C9 1.402(3) .
C4 C5 1.409(3) .
C5 C6 1.392(3) .
C5 C10 1.517(3) .
C6 C7 1.380(3) .
C7 C8 1.376(3) .
C8 C9 1.397(3) .
C9 C13 1.522(3) .
C10 C12 1.527(3) .
C10 C11 1.532(3) .
C13 C15 1.530(3) .
C13 C14 1.537(3) .
C16 C17 1.403(3) .
C16 C21 1.405(3) .
C17 C18 1.396(3) .
C17 C22 1.515(3) .
C18 C19 1.380(3) .
C19 C20 1.384(3) .
C20 C21 1.392(3) .
C21 C25 1.528(3) .
C22 C23 1.525(3) .
C22 C24 1.528(3) .
C25 C26 1.534(3) .
C25 C27 1.537(3) .
C28 C29 1.384(3) .
C29 C30 1.376(3) .
C30 C31 1.382(3) .
C31 C32 1.381(3) .
C33 C38 1.386(3) .
C33 C34 1.396(3) .
C34 C35 1.386(3) .
C35 C36 1.381(3) .
C36 C37 1.380(3) .
C37 C38 1.388(3) .
C39 C44 1.390(3) .
C39 C40 1.397(3) .
C40 C41 1.389(3) .
C41 C42 1.382(3) .
C42 C43 1.382(3) .
C43 C44 1.391(3) .
C45 C50 1.388(3) .
C45 C46 1.400(3) .
C46 C47 1.386(3) .
C47 C48 1.389(3) .
C48 C49 1.384(3) .
C49 C50 1.392(3) .
C51 C56 1.320(4) .
C51 C52 1.321(4) .
C52 C53 1.364(5) .
C53 C54 1.359(5) .
C54 C55 1.377(5) .
C55 C56 1.380(4) .
C57 C58 1.324(5) .
C57 C59 1.349(5) 2_666
C58 C59 1.342(5) .
C59 C57 1.349(5) 2_666

loop_
_geom_torsion_atom_site_label_1
_geom_torsion_atom_site_label_2
_geom_torsion_atom_site_label_3
_geom_torsion_atom_site_label_4
_geom_torsion
_geom_torsion_site_symmetry_1
_geom_torsion_site_symmetry_4
C1 Rh1 P1 C33 152.02(9) . .
N3 Rh1 P1 C33 -25.82(9) . .
C1 Rh1 P1 C39 -94.15(9) . .
N3 Rh1 P1 C39 88.01(8) . .
C1 Rh1 P1 C45 33.32(10) . .
N3 Rh1 P1 C45 -144.52(9) . .
P1 Rh1 N3 C32 -96.87(18) . .
Cl1 Rh1 N3 C32 79.78(17) . .
P1 Rh1 N3 C28 89.33(16) . .
Cl1 Rh1 N3 C28 -94.02(16) . .
C2 N1 C1 N2 1.8(2) . .
C4 N1 C1 N2 -167.34(17) . .
C2 N1 C1 Rh1 -178.14(15) . .
C4 N1 C1 Rh1 12.7(3) . .
C3 N2 C1 N1 -2.5(2) . .
C16 N2 C1 N1 161.61(18) . .
C3 N2 C1 Rh1 177.51(13) . .
C16 N2 C1 Rh1 -18.4(3) . .
P1 Rh1 C1 N1 60.96(18) . .
Cl1 Rh1 C1 N1 -115.97(18) . .
P1 Rh1 C1 N2 -118.98(15) . .
Cl1 Rh1 C1 N2 64.08(15) . .
C1 N1 C2 C3 -0.5(2) . .
C4 N1 C2 C3 169.80(17) . .
N1 C2 C3 N2 -1.0(2) . .
C1 N2 C3 C2 2.3(2) . .
C16 N2 C3 C2 -163.86(17) . .
C1 N1 C4 C9 -123.6(2) . .
C2 N1 C4 C9 68.0(2) . .
C1 N1 C4 C5 64.8(3) . .
C2 N1 C4 C5 -103.7(2) . .
C9 C4 C5 C6 3.5(3) . .
N1 C4 C5 C6 174.96(17) . .
C9 C4 C5 C10 -171.81(18) . .
N1 C4 C5 C10 -0.3(3) . .
C4 C5 C6 C7 -1.2(3) . .
C10 C5 C6 C7 174.3(2) . .
C5 C6 C7 C8 -0.9(3) . .
C6 C7 C8 C9 0.9(3) . .
C7 C8 C9 C4 1.3(3) . .
C7 C8 C9 C13 -176.10(19) . .
C5 C4 C9 C8 -3.6(3) . .
N1 C4 C9 C8 -174.92(17) . .
C5 C4 C9 C13 173.71(18) . .
N1 C4 C9 C13 2.3(3) . .
C6 C5 C10 C12 44.4(3) . .
C4 C5 C10 C12 -140.4(2) . .
C6 C5 C10 C11 -79.0(2) . .
C4 C5 C10 C11 96.2(2) . .
C8 C9 C13 C15 -52.2(2) . .
C4 C9 C13 C15 130.5(2) . .
C8 C9 C13 C14 70.6(2) . .
C4 C9 C13 C14 -106.7(2) . .
C1 N2 C16 C17 81.2(3) . .
C3 N2 C16 C17 -115.6(2) . .
C1 N2 C16 C21 -104.7(2) . .
C3 N2 C16 C21 58.5(2) . .
C21 C16 C17 C18 -2.0(3) . .
N2 C16 C17 C18 171.77(18) . .
C21 C16 C17 C22 -179.21(18) . .
N2 C16 C17 C22 -5.4(3) . .
C16 C17 C18 C19 -1.4(3) . .
C22 C17 C18 C19 175.9(2) . .
C17 C18 C19 C20 2.6(3) . .
C18 C19 C20 C21 -0.4(3) . .
C19 C20 C21 C16 -2.9(3) . .
C19 C20 C21 C25 176.55(19) . .
C17 C16 C21 C20 4.1(3) . .
N2 C16 C21 C20 -169.99(18) . .
C17 C16 C21 C25 -175.28(18) . .
N2 C16 C21 C25 10.6(3) . .
C18 C17 C22 C23 29.6(3) . .
C16 C17 C22 C23 -153.30(19) . .
C18 C17 C22 C24 -93.2(2) . .
C16 C17 C22 C24 83.9(2) . .
C20 C21 C25 C26 -53.2(2) . .
C16 C21 C25 C26 126.2(2) . .
C20 C21 C25 C27 68.9(2) . .
C16 C21 C25 C27 -111.7(2) . .
C32 N3 C28 C29 0.3(3) . .
Rh1 N3 C28 C29 174.42(16) . .
N3 C28 C29 C30 -0.1(3) . .
C28 C29 C30 C31 0.3(3) . .
C29 C30 C31 C32 -0.5(4) . .
C28 N3 C32 C31 -0.6(3) . .
Rh1 N3 C32 C31 -174.55(19) . .
C30 C31 C32 N3 0.7(4) . .
C39 P1 C33 C38 -28.0(2) . .
C45 P1 C33 C38 -133.94(18) . .
Rh1 P1 C33 C38 92.11(18) . .
C39 P1 C33 C34 159.83(17) . .
C45 P1 C33 C34 53.92(18) . .
Rh1 P1 C33 C34 -80.03(17) . .
C38 C33 C34 C35 -0.9(3) . .
P1 C33 C34 C35 171.56(17) . .
C33 C34 C35 C36 0.3(3) . .
C34 C35 C36 C37 0.6(4) . .
C35 C36 C37 C38 -0.9(4) . .
C34 C33 C38 C37 0.7(3) . .
P1 C33 C38 C37 -171.42(18) . .
C36 C37 C38 C33 0.2(4) . .
C33 P1 C39 C44 119.52(16) . .
C45 P1 C39 C44 -138.74(16) . .
Rh1 P1 C39 C44 -0.29(17) . .
C33 P1 C39 C40 -58.71(19) . .
C45 P1 C39 C40 43.0(2) . .
Rh1 P1 C39 C40 -178.51(16) . .
C44 C39 C40 C41 1.7(3) . .
P1 C39 C40 C41 179.91(16) . .
C39 C40 C41 C42 -0.3(3) . .
C40 C41 C42 C43 -1.5(3) . .
C41 C42 C43 C44 1.8(3) . .
C40 C39 C44 C43 -1.4(3) . .
P1 C39 C44 C43 -179.79(16) . .
C42 C43 C44 C39 -0.3(3) . .
C33 P1 C45 C50 -140.28(17) . .
C39 P1 C45 C50 115.26(17) . .
Rh1 P1 C45 C50 -15.7(2) . .
C33 P1 C45 C46 40.22(18) . .
C39 P1 C45 C46 -64.24(18) . .
Rh1 P1 C45 C46 164.83(13) . .
C50 C45 C46 C47 -3.8(3) . .
P1 C45 C46 C47 175.70(16) . .
C45 C46 C47 C48 0.9(3) . .
C46 C47 C48 C49 2.1(3) . .
C47 C48 C49 C50 -2.0(3) . .
C46 C45 C50 C49 3.9(3) . .
P1 C45 C50 C49 -175.65(15) . .
C48 C49 C50 C45 -1.0(3) . .
C56 C51 C52 C53 0.7(4) . .
C51 C52 C53 C54 -0.7(4) . .
C52 C53 C54 C55 0.3(4) . .
C53 C54 C55 C56 -0.1(4) . .
C52 C51 C56 C55 -0.5(5) . .
C54 C55 C56 C51 0.2(5) . .
C59 C57 C58 C59 0.7(6) 2_666 .
C57 C58 C59 C57 -0.7(6) . 2_666
